data_7249163
loop_
_publ_author_name
'Romero-Soto, Christian A.'
'Iglesias, Ana L.'
'Vel\'azquez-Ham, Amor F.'
'Camarena-D\'iaz, Juan P.'
'Correa-Ayala, Erick'
'Gomez-Lopez, Jessica L.'
'Ch\'avez, Daniel'
'Ochoa-Ter\'an, Adri\'an'
'Aguirre, Gerardo'
'Rheingold, Arnold L.'
'Grotjahn, Douglas B.'
'Parra-Hake, Miguel'
'Miranda-Soto, Valent\'in'

_publ_section_title
;
 Ruthenium complexes with triazenide ligands bearing an N-heterocyclic
 moiety, and their catalytic properties in the reduction of nitroarenes
;
_journal_issue 33
_journal_name_full 'RSC Advances'
_journal_page_first 24019
_journal_page_last 24030
_journal_paper_doi 10.1039/D4RA04813J
_journal_volume 14
_journal_year 2024
_chemical_formula_moiety 'C21 H22 Cl2 N4 Ru'
_chemical_formula_sum 'C21 H22 Cl2 N4 Ru'
_chemical_formula_weight 502.39
_space_group_crystal_system orthorhombic
_space_group_IT_number 61
_space_group_name_Hall '-P 2ac 2ab'
_space_group_name_H-M_alt 'P b c a'
_atom_sites_solution_hydrogens geom
_atom_sites_solution_primary direct
_audit_creation_date 2022-10-29
_audit_creation_method
;
Olex2 1.3-ac4
(compiled 2020.11.27 svn.r5f609507 for Rigaku Oxford Diffraction, GUI svn.r6214)
;
_audit_update_record
;
2023-07-24 deposited with the CCDC.	2024-07-19 downloaded from the CCDC.
;
_cell_angle_alpha 90
_cell_angle_beta 90
_cell_angle_gamma 90
_cell_formula_units_Z 8
_cell_length_a 20.5077(12)
_cell_length_b 7.6529(3)
_cell_length_c 26.1253(17)
_cell_measurement_reflns_used 6196
_cell_measurement_temperature 293(2)
_cell_measurement_theta_max 28.2490
_cell_measurement_theta_min 3.6580
_cell_volume 4100.2(4)
_computing_cell_refinement 'CrysAlisPro 1.171.41.119a (Rigaku OD, 2021)'
_computing_data_collection 'CrysAlisPro 1.171.41.119a (Rigaku OD, 2021)'
_computing_data_reduction 'CrysAlisPro 1.171.41.119a (Rigaku OD, 2021)'
_computing_molecular_graphics 'Olex2 1.3-ac4 (Dolomanov et al., 2009)'
_computing_publication_material 'Olex2 1.3-ac4 (Dolomanov et al., 2009)'
_computing_structure_refinement 'SHELXL 2018/3 (Sheldrick, 2015)'
_computing_structure_solution 'SHELXS  (Sheldrick, 2008)'
_diffrn_ambient_environment air
_diffrn_ambient_temperature 293(2)
_diffrn_detector 'CCD plate'
_diffrn_detector_area_resol_mean 5.1970
_diffrn_detector_type AtlasS2
_diffrn_measured_fraction_theta_full 0.998
_diffrn_measured_fraction_theta_max 0.909
_diffrn_measurement_details
;
List of Runs (angles in degrees, time in seconds):

  # Type    Start    End  Width  t~exp~   \w     \q     \k     \f   Frames
#--------------------------------------------------------------------------
  1  \w    -15.00  31.00   1.00  109.01    --  -10.19 -99.00 -90.00   46
  2  \w    -62.00  27.00   1.00  109.01    --   10.98 -57.00 -90.00   89
  3  \w    -30.00  57.00   1.00  109.01    --   10.98  19.00 -90.00   87
;
_diffrn_measurement_device 'four-circle diffractometer'
_diffrn_measurement_device_type 'SuperNova, Dual, Cu at home/near, AtlasS2'
_diffrn_measurement_method '\w scans'
_diffrn_orient_matrix_type 'CrysAlisPro convention (1999,Acta A55,543-557)'
_diffrn_orient_matrix_UB_11 0.0221736000
_diffrn_orient_matrix_UB_12 0.0104615000
_diffrn_orient_matrix_UB_13 0.0205963000
_diffrn_orient_matrix_UB_21 -0.0258640000
_diffrn_orient_matrix_UB_22 -0.0124103000
_diffrn_orient_matrix_UB_23 0.0176286000
_diffrn_orient_matrix_UB_31 0.0060665000
_diffrn_orient_matrix_UB_32 -0.0913182000
_diffrn_orient_matrix_UB_33 -0.0000509000
_diffrn_radiation_monochromator mirror
_diffrn_radiation_probe x-ray
_diffrn_radiation_type MoK\a
_diffrn_radiation_wavelength 0.71073
_diffrn_reflns_av_R_equivalents 0.0476
_diffrn_reflns_av_unetI/netI 0.0443
_diffrn_reflns_Laue_measured_fraction_full 0.998
_diffrn_reflns_Laue_measured_fraction_max 0.909
_diffrn_reflns_limit_h_max 28
_diffrn_reflns_limit_h_min -25
_diffrn_reflns_limit_k_max 10
_diffrn_reflns_limit_k_min -8
_diffrn_reflns_limit_l_max 33
_diffrn_reflns_limit_l_min -35
_diffrn_reflns_number 23842
_diffrn_reflns_point_group_measured_fraction_full 0.998
_diffrn_reflns_point_group_measured_fraction_max 0.909
_diffrn_reflns_theta_full 25.242
_diffrn_reflns_theta_max 29.489
_diffrn_reflns_theta_min 3.364
_diffrn_source 'micro-focus sealed X-ray tube'
_diffrn_source_type 'SuperNova (Mo) X-ray Source'
_exptl_absorpt_coefficient_mu 1.040
_exptl_absorpt_correction_T_max 1.00000
_exptl_absorpt_correction_T_min 0.28903
_exptl_absorpt_correction_type multi-scan
_exptl_absorpt_process_details
;
CrysAlisPro 1.171.41.119a (Rigaku Oxford Diffraction, 2021)
Empirical absorption correction using spherical harmonics,
implemented in SCALE3 ABSPACK scaling algorithm.
;
_exptl_crystal_colour 'translucent intense orange'
_exptl_crystal_density_diffrn 1.628
_exptl_crystal_description plate
_exptl_crystal_F_000 2032
_exptl_crystal_size_max 0.332
_exptl_crystal_size_mid 0.112
_exptl_crystal_size_min 0.071
_refine_diff_density_max 0.812
_refine_diff_density_min -0.446
_refine_diff_density_rms 0.080
_refine_ls_extinction_method none
_refine_ls_goodness_of_fit_ref 1.077
_refine_ls_hydrogen_treatment constr
_refine_ls_matrix_type full
_refine_ls_number_parameters 256
_refine_ls_number_reflns 5198
_refine_ls_number_restraints 0
_refine_ls_restrained_S_all 1.077
_refine_ls_R_factor_all 0.0693
_refine_ls_R_factor_gt 0.0425
_refine_ls_shift/su_max 0.001
_refine_ls_shift/su_mean 0.000
_refine_ls_structure_factor_coef Fsqd
_refine_ls_weighting_details 'w=1/[\s^2^(Fo^2^)+(0.0280P)^2^+2.8652P] where P=(Fo^2^+2Fc^2^)/3'
_refine_ls_weighting_scheme calc
_refine_ls_wR_factor_gt 0.0769
_refine_ls_wR_factor_ref 0.0847
_reflns_Friedel_coverage 0.000
_reflns_number_gt 3857
_reflns_number_total 5198
_reflns_threshold_expression 'I > 2\s(I)'
_cod_data_source_file d4ra04813j2.cif
_cod_data_source_block vale
_cod_database_code 7249163
_shelx_shelxl_version_number 2018/3
_chemical_oxdiff_formula C21H22N4Cl2Ru
_shelx_space_group_comment
;
The symmetry employed for this shelxl refinement is uniquely defined
by the following loop, which should always be used as a source of
symmetry information in preference to the above space-group names.
They are only intended as comments.
;
_shelx_estimated_absorpt_t_max 0.930
_shelx_estimated_absorpt_t_min 0.724
_reflns_odcompleteness_completeness 99.54
_reflns_odcompleteness_iscentric 1
_reflns_odcompleteness_theta 26.32
_olex2_refinement_description
;
1. Fixed Uiso
 At 1.2 times of:
  All C(H) groups
 At 1.5 times of:
  All C(H,H,H) groups
2.a Ternary CH refined with riding coordinates:
 C18(H18)
2.b Aromatic/amide H refined with riding coordinates:
 C2(H2), C3(H3), C5(H5), C6(H6), C8(H8), C9(H9), C10(H10), C11(H11), C13(H13),
 C14(H14), C16(H16), C17(H17)
2.c Idealised Me refined as rotating group:
 C19(H19A,H19B,H19C), C20(H20A,H20B,H20C), C21(H21A,H21B,H21C)
;
_olex2_submission_special_instructions 'No special instructions were received'
_oxdiff_exptl_absorpt_empirical_details
;
Empirical correction (ABSPACK) includes:
- Absorption correction using spherical harmonics
- Frame scaling
;
_oxdiff_exptl_absorpt_empirical_full_max 2.108
_oxdiff_exptl_absorpt_empirical_full_min 0.512

loop_
_space_group_symop_operation_xyz
'x, y, z'
'-x+1/2, -y, z+1/2'
'-x, y+1/2, -z+1/2'
'x+1/2, -y+1/2, -z'
'-x, -y, -z'
'x-1/2, y, -z-1/2'
'x, -y-1/2, z-1/2'
'-x-1/2, y-1/2, z'

loop_
_atom_site_label
_atom_site_type_symbol
_atom_site_fract_x
_atom_site_fract_y
_atom_site_fract_z
_atom_site_U_iso_or_equiv
_atom_site_adp_type
_atom_site_occupancy
_atom_site_site_symmetry_order
_atom_site_calc_flag
_atom_site_refinement_flags_posn
_atom_site_refinement_flags_adp
_atom_site_refinement_flags_occupancy
_atom_site_disorder_assembly
_atom_site_disorder_group
Ru1 Ru 0.46999(2) 0.62408(3) 0.64666(2) 0.02903(8) Uani 1 1 d . . . . .
Cl1 Cl 0.26246(6) 1.08244(14) 0.38459(4) 0.0669(3) Uani 1 1 d . . . . .
Cl2 Cl 0.49985(4) 0.91916(9) 0.66817(3) 0.04034(19) Uani 1 1 d . . . . .
N1 N 0.41918(12) 0.7684(3) 0.55165(10) 0.0363(6) Uani 1 1 d . . . . .
N2 N 0.40360(12) 0.7432(3) 0.59873(10) 0.0324(6) Uani 1 1 d . . . . .
N3 N 0.34725(12) 0.7998(3) 0.61840(10) 0.0390(6) Uani 1 1 d . . . . .
N4 N 0.39026(11) 0.6701(3) 0.69271(10) 0.0317(6) Uani 1 1 d . . . . .
C1 C 0.37577(15) 0.8466(3) 0.51611(12) 0.0350(7) Uani 1 1 d . . . . .
C2 C 0.30898(17) 0.8736(4) 0.51937(14) 0.0503(9) Uani 1 1 d . . . . .
H2 H 0.286923 0.843890 0.549230 0.060 Uiso 1 1 calc R U . . .
C3 C 0.27475(18) 0.9447(5) 0.47845(14) 0.0538(9) Uani 1 1 d . . . . .
H3 H 0.229924 0.961047 0.480881 0.065 Uiso 1 1 calc R U . . .
C4 C 0.30682(18) 0.9904(4) 0.43476(13) 0.0431(8) Uani 1 1 d . . . . .
C5 C 0.37259(18) 0.9658(4) 0.43007(13) 0.0479(9) Uani 1 1 d . . . . .
H5 H 0.394014 0.996497 0.400008 0.057 Uiso 1 1 calc R U . . .
C6 C 0.40686(17) 0.8945(4) 0.47070(13) 0.0430(8) Uani 1 1 d . . . . .
H6 H 0.451627 0.878233 0.467654 0.052 Uiso 1 1 calc R U . . .
C7 C 0.34233(14) 0.7628(4) 0.66881(12) 0.0341(7) Uani 1 1 d . . . . .
C8 C 0.28769(16) 0.8187(5) 0.69679(14) 0.0464(8) Uani 1 1 d . . . . .
H8 H 0.255497 0.884661 0.680811 0.056 Uiso 1 1 calc R U . . .
C9 C 0.28173(16) 0.7771(5) 0.74675(14) 0.0503(9) Uani 1 1 d . . . . .
H9 H 0.245369 0.813360 0.765181 0.060 Uiso 1 1 calc R U . . .
C10 C 0.33014(17) 0.6800(4) 0.77044(14) 0.0480(9) Uani 1 1 d . . . . .
H10 H 0.326473 0.649054 0.804751 0.058 Uiso 1 1 calc R U . . .
C11 C 0.38304(16) 0.6307(4) 0.74268(13) 0.0390(7) Uani 1 1 d . . . . .
H11 H 0.415705 0.567031 0.758849 0.047 Uiso 1 1 calc R U . . .
C12 C 0.46791(15) 0.3594(3) 0.61222(13) 0.0358(7) Uani 1 1 d . . . . .
C13 C 0.47490(16) 0.3493(4) 0.66567(13) 0.0385(7) Uani 1 1 d . . . . .
H13 H 0.444450 0.285324 0.684225 0.046 Uiso 1 1 calc R U . . .
C14 C 0.52597(16) 0.4319(4) 0.69231(14) 0.0440(8) Uani 1 1 d . . . . .
H14 H 0.529589 0.417417 0.727543 0.053 Uiso 1 1 calc R U . . .
C15 C 0.57121(16) 0.5354(4) 0.66641(14) 0.0444(8) Uani 1 1 d . . . . .
C16 C 0.56430(15) 0.5529(4) 0.61264(14) 0.0416(8) Uani 1 1 d . . . . .
H16 H 0.593468 0.622506 0.594541 0.050 Uiso 1 1 calc R U . . .
C17 C 0.51428(15) 0.4671(4) 0.58654(13) 0.0371(7) Uani 1 1 d . . . . .
H17 H 0.511091 0.480665 0.551248 0.045 Uiso 1 1 calc R U . . .
C18 C 0.41386(16) 0.2621(4) 0.58458(14) 0.0463(8) Uani 1 1 d . . . . .
H18 H 0.425988 0.138216 0.584627 0.056 Uiso 1 1 calc R U . . .
C19 C 0.34917(19) 0.2754(6) 0.61162(19) 0.0750(13) Uani 1 1 d . . . . .
H19A H 0.353701 0.234298 0.646154 0.113 Uiso 1 1 calc R U . . .
H19B H 0.317479 0.205433 0.593993 0.113 Uiso 1 1 calc R U . . .
H19C H 0.335120 0.395085 0.611954 0.113 Uiso 1 1 calc R U . . .
C20 C 0.4059(2) 0.3153(5) 0.52913(16) 0.0617(11) Uani 1 1 d . . . . .
H20A H 0.396444 0.437946 0.527270 0.093 Uiso 1 1 calc R U . . .
H20B H 0.370763 0.250326 0.514088 0.093 Uiso 1 1 calc R U . . .
H20C H 0.445551 0.291279 0.510870 0.093 Uiso 1 1 calc R U . . .
C21 C 0.62303(17) 0.6332(5) 0.69520(17) 0.0620(11) Uani 1 1 d . . . . .
H21A H 0.621837 0.754286 0.685684 0.093 Uiso 1 1 calc R U . . .
H21B H 0.665035 0.585343 0.687017 0.093 Uiso 1 1 calc R U . . .
H21C H 0.615354 0.622386 0.731313 0.093 Uiso 1 1 calc R U . . .

loop_
_atom_site_aniso_label
_atom_site_aniso_U_11
_atom_site_aniso_U_22
_atom_site_aniso_U_33
_atom_site_aniso_U_23
_atom_site_aniso_U_13
_atom_site_aniso_U_12
Ru1 0.03474(13) 0.02544(12) 0.02690(14) 0.00031(10) -0.00125(11) 0.00334(9)
Cl1 0.0876(7) 0.0733(6) 0.0398(6) 0.0104(5) -0.0153(5) 0.0183(5)
Cl2 0.0484(4) 0.0304(3) 0.0422(5) -0.0045(3) -0.0016(4) -0.0029(3)
N1 0.0488(15) 0.0338(13) 0.0263(15) 0.0018(11) -0.0014(12) 0.0048(11)
N2 0.0409(14) 0.0275(11) 0.0289(15) -0.0019(11) -0.0047(12) 0.0018(11)
N3 0.0397(15) 0.0456(14) 0.0318(16) -0.0009(12) -0.0027(12) 0.0092(12)
N4 0.0360(13) 0.0275(11) 0.0315(15) 0.0008(11) 0.0014(11) -0.0004(10)
C1 0.0481(18) 0.0279(14) 0.0291(17) -0.0011(13) -0.0015(14) 0.0024(13)
C2 0.0451(19) 0.068(2) 0.038(2) 0.0117(18) -0.0014(16) -0.0092(18)
C3 0.047(2) 0.074(2) 0.041(2) 0.0087(19) -0.0057(17) 0.0002(18)
C4 0.062(2) 0.0377(16) 0.0293(19) 0.0009(14) -0.0070(17) 0.0048(15)
C5 0.067(2) 0.0477(19) 0.029(2) 0.0043(15) 0.0071(17) 0.0097(17)
C6 0.0529(19) 0.0436(17) 0.0326(19) 0.0011(15) 0.0038(16) 0.0116(15)
C7 0.0363(16) 0.0360(15) 0.0302(18) -0.0029(13) -0.0011(14) 0.0001(13)
C8 0.0363(18) 0.059(2) 0.044(2) -0.0064(17) -0.0030(16) 0.0096(15)
C9 0.0389(18) 0.066(2) 0.046(2) -0.0061(19) 0.0119(16) -0.0003(17)
C10 0.055(2) 0.0534(19) 0.036(2) 0.0028(16) 0.0127(17) -0.0091(16)
C11 0.0498(19) 0.0341(15) 0.0331(19) 0.0046(14) -0.0007(15) -0.0023(14)
C12 0.0426(17) 0.0256(13) 0.0393(19) -0.0054(13) -0.0013(15) 0.0080(13)
C13 0.0473(18) 0.0263(14) 0.0420(19) 0.0040(14) 0.0057(15) 0.0072(13)
C14 0.052(2) 0.0414(17) 0.039(2) 0.0041(15) -0.0048(16) 0.0189(15)
C15 0.0414(18) 0.0429(17) 0.049(2) -0.0064(16) -0.0081(17) 0.0129(14)
C16 0.0364(17) 0.0403(16) 0.048(2) -0.0004(16) 0.0047(16) 0.0052(14)
C17 0.0458(18) 0.0351(15) 0.0305(18) -0.0030(14) 0.0056(14) 0.0059(13)
C18 0.050(2) 0.0326(15) 0.056(2) -0.0101(16) -0.0015(18) -0.0021(14)
C19 0.053(2) 0.077(3) 0.095(4) -0.024(3) 0.009(2) -0.016(2)
C20 0.074(3) 0.0468(19) 0.064(3) -0.0044(19) -0.021(2) -0.0033(19)
C21 0.044(2) 0.066(2) 0.077(3) -0.012(2) -0.020(2) 0.0074(18)

loop_
_atom_type_symbol
_atom_type_description
_atom_type_scat_dispersion_real
_atom_type_scat_dispersion_imag
_atom_type_scat_source
C C 0.0033 0.0016 'International Tables Vol C Tables 4.2.6.8 and 6.1.1.4'
H H 0.0000 0.0000 'International Tables Vol C Tables 4.2.6.8 and 6.1.1.4'
Cl Cl 0.1484 0.1585 'International Tables Vol C Tables 4.2.6.8 and 6.1.1.4'
N N 0.0061 0.0033 'International Tables Vol C Tables 4.2.6.8 and 6.1.1.4'
Ru Ru -1.2594 0.8363 'International Tables Vol C Tables 4.2.6.8 and 6.1.1.4'

loop_
_geom_angle_atom_site_label_1
_geom_angle_atom_site_label_2
_geom_angle_atom_site_label_3
_geom_angle
_geom_angle_site_symmetry_1
_geom_angle_site_symmetry_3
_geom_angle_publ_flag
N2 Ru1 Cl2 83.96(7) . . ?
N2 Ru1 C12 98.33(10) . . ?
N2 Ru1 C13 126.87(11) . . ?
N2 Ru1 C14 164.37(11) . . ?
N2 Ru1 C15 152.13(12) . . ?
N2 Ru1 C16 116.43(12) . . ?
N2 Ru1 C17 94.67(11) . . ?
N4 Ru1 Cl2 84.55(7) . . ?
N4 Ru1 N2 75.82(10) . . ?
N4 Ru1 C12 112.21(10) . . ?
N4 Ru1 C13 93.96(11) . . ?
N4 Ru1 C14 102.15(11) . . ?
N4 Ru1 C15 130.66(12) . . ?
N4 Ru1 C16 167.74(11) . . ?
N4 Ru1 C17 147.91(11) . . ?
C12 Ru1 Cl2 163.17(9) . . ?
C12 Ru1 C15 80.48(11) . . ?
C13 Ru1 Cl2 147.87(10) . . ?
C13 Ru1 C12 37.42(12) . . ?
C13 Ru1 C14 37.50(12) . . ?
C13 Ru1 C15 67.05(12) . . ?
C13 Ru1 C16 79.11(12) . . ?
C13 Ru1 C17 67.03(12) . . ?
C14 Ru1 Cl2 111.43(9) . . ?
C14 Ru1 C12 67.78(12) . . ?
C14 Ru1 C15 36.45(12) . . ?
C15 Ru1 Cl2 89.70(9) . . ?
C16 Ru1 Cl2 95.91(9) . . ?
C16 Ru1 C12 68.05(11) . . ?
C16 Ru1 C14 66.23(13) . . ?
C16 Ru1 C15 37.22(13) . . ?
C17 Ru1 Cl2 125.47(8) . . ?
C17 Ru1 C12 37.88(12) . . ?
C17 Ru1 C14 78.81(13) . . ?
C17 Ru1 C15 67.22(12) . . ?
C17 Ru1 C16 37.22(12) . . ?
N2 N1 C1 122.2(3) . . ?
N1 N2 Ru1 118.89(19) . . ?
N1 N2 N3 122.3(2) . . ?
N3 N2 Ru1 118.72(19) . . ?
N2 N3 C7 111.8(2) . . ?
C7 N4 Ru1 113.2(2) . . ?
C11 N4 Ru1 127.9(2) . . ?
C11 N4 C7 118.7(3) . . ?
C2 C1 N1 129.9(3) . . ?
C2 C1 C6 117.6(3) . . ?
C6 C1 N1 112.4(3) . . ?
C1 C2 C3 120.6(3) . . ?
C4 C3 C2 120.1(3) . . ?
C3 C4 Cl1 118.8(3) . . ?
C3 C4 C5 121.0(3) . . ?
C5 C4 Cl1 120.2(3) . . ?
C4 C5 C6 119.1(3) . . ?
C5 C6 C1 121.5(3) . . ?
N3 C7 N4 120.1(3) . . ?
N3 C7 C8 120.2(3) . . ?
N4 C7 C8 119.7(3) . . ?
C9 C8 C7 120.3(3) . . ?
C8 C9 C10 119.6(3) . . ?
C11 C10 C9 118.8(3) . . ?
N4 C11 C10 122.9(3) . . ?
C13 C12 Ru1 69.21(16) . . ?
C13 C12 C17 115.5(3) . . ?
C13 C12 C18 121.3(3) . . ?
C17 C12 Ru1 69.51(16) . . ?
C17 C12 C18 123.1(3) . . ?
C18 C12 Ru1 130.9(2) . . ?
C12 C13 Ru1 73.37(17) . . ?
C12 C13 C14 122.8(3) . . ?
C14 C13 Ru1 73.24(17) . . ?
C13 C14 Ru1 69.26(17) . . ?
C15 C14 Ru1 72.94(19) . . ?
C15 C14 C13 120.7(3) . . ?
C14 C15 Ru1 70.61(18) . . ?
C14 C15 C16 117.9(3) . . ?
C14 C15 C21 120.7(3) . . ?
C16 C15 Ru1 69.58(18) . . ?
C16 C15 C21 121.3(3) . . ?
C21 C15 Ru1 128.2(2) . . ?
C15 C16 Ru1 73.19(19) . . ?
C17 C16 Ru1 70.57(18) . . ?
C17 C16 C15 120.9(3) . . ?
C12 C17 Ru1 72.61(17) . . ?
C16 C17 Ru1 72.21(18) . . ?
C16 C17 C12 122.1(3) . . ?
C19 C18 C12 112.7(3) . . ?
C19 C18 C20 109.6(3) . . ?
C20 C18 C12 113.7(3) . . ?

loop_
_geom_bond_atom_site_label_1
_geom_bond_atom_site_label_2
_geom_bond_distance
_geom_bond_site_symmetry_2
_geom_bond_publ_flag
Ru1 Cl2 2.4064(7) . ?
Ru1 N2 2.062(2) . ?
Ru1 N4 2.060(2) . ?
Ru1 C12 2.217(3) . ?
Ru1 C13 2.163(3) . ?
Ru1 C14 2.214(3) . ?
Ru1 C15 2.244(3) . ?
Ru1 C16 2.197(3) . ?
Ru1 C17 2.176(3) . ?
Cl1 C4 1.744(3) . ?
N1 N2 1.285(3) . ?
N1 C1 1.419(4) . ?
N2 N3 1.337(3) . ?
N3 C7 1.351(4) . ?
N4 C7 1.363(4) . ?
N4 C11 1.348(4) . ?
C1 C2 1.388(4) . ?
C1 C6 1.396(4) . ?
C2 C3 1.390(5) . ?
C3 C4 1.363(5) . ?
C4 C5 1.367(5) . ?
C5 C6 1.385(5) . ?
C7 C8 1.405(4) . ?
C8 C9 1.349(5) . ?
C9 C10 1.386(5) . ?
C10 C11 1.358(4) . ?
C12 C13 1.406(5) . ?
C12 C17 1.426(4) . ?
C12 C18 1.518(4) . ?
C13 C14 1.408(5) . ?
C14 C15 1.395(5) . ?
C15 C16 1.418(5) . ?
C15 C21 1.502(5) . ?
C16 C17 1.396(4) . ?
C18 C19 1.506(5) . ?
C18 C20 1.513(5) . ?
